data_2007808
loop_
_publ_author_name
'Linden, Anthony'
'Akineri, G\"ulnur'
'Noyan, Seda'
'G\"ozler, Tekant'
'Hesse, Manfred'

_publ_section_title
;
 <i>Amaryllidaceae</i> Alkaloids: (+)-Tazettine,
 (+)-3-<i>O</i>-Demethylcriwelline and (+)-3-Epimacronine at 173 K
;
_journal_issue 11
_journal_name_full 'Acta Crystallographica Section C'
_journal_page_first 1653
_journal_page_last 1659
_journal_paper_doi 10.1107/S0108270198006933
_journal_volume 54
_journal_year 1998
_chemical_formula_moiety 'C18 H19 N O5, 0.066H2 O'
_chemical_formula_sum 'C18 H19.132 N O5.066'
_chemical_formula_weight 330.54
_chemical_melting_point 403.0(10)
_chemical_name_common (+)-3-epimacronine
_chemical_name_systematic
;(+)-(3S,4aS,6aR,13bS)-3-methoxy-5-methyl-3,4,4a,5,6,6a-hexahydro-[1,3]dioxolo[6,
7][2]benzopyrano[3,4-c]indol-8-one
;
_space_group_IT_number 4
_symmetry_cell_setting monoclinic
_symmetry_space_group_name_Hall 'P 2yb'
_symmetry_space_group_name_H-M 'P 1 21 1'
_cell_angle_alpha 90
_cell_angle_beta 95.054(9)
_cell_angle_gamma 90.00
_cell_formula_units_Z 4
_cell_length_a 8.176(2)
_cell_length_b 17.666(2)
_cell_length_c 11.0743(9)
_cell_measurement_reflns_used 25
_cell_measurement_temperature 173.0(10)
_cell_measurement_theta_max 20
_cell_measurement_theta_min 19
_cell_volume 1593.3(4)
_computing_cell_refinement 'MSC/AFC Diffractometer Control Software'
_computing_data_collection
;
MSC/AFC Diffractometer Control Software (Molecular Structure
Corporation, 1991)
;
_computing_data_reduction 'TEXSAN PROCESS (Molecular Structure Corporation, 1989)'
_computing_molecular_graphics 'ORTEPII (Johnson, 1976)'
_computing_publication_material SHELXL97
_computing_structure_refinement 'SHELXL97 (Sheldrick, 1997)'
_computing_structure_solution 'SHELXS86 (Sheldrick, 1990)'
_diffrn_ambient_temperature 173.0(10)
_diffrn_measured_fraction_theta_full 0.999
_diffrn_measured_fraction_theta_max 0.999
_diffrn_measurement_device_type 'Rigaku AFC-5R'
_diffrn_measurement_method \w-2\q
_diffrn_radiation_monochromator graphite
_diffrn_radiation_source 'Rigaku rotating anode generator'
_diffrn_radiation_type MoK\a
_diffrn_radiation_wavelength 0.71069
_diffrn_reflns_av_R_equivalents 0.015
_diffrn_reflns_av_sigmaI/netI 0.0304
_diffrn_reflns_limit_h_max 10
_diffrn_reflns_limit_h_min 0
_diffrn_reflns_limit_k_max 22
_diffrn_reflns_limit_k_min 0
_diffrn_reflns_limit_l_max 14
_diffrn_reflns_limit_l_min -14
_diffrn_reflns_number 4033
_diffrn_reflns_theta_full 27.50
_diffrn_reflns_theta_max 27.5
_diffrn_reflns_theta_min 2.50
_diffrn_standards_decay_% insignificant
_diffrn_standards_interval_count 150
_diffrn_standards_number 3
_exptl_absorpt_coefficient_mu 0.101
_exptl_absorpt_correction_type none
_exptl_crystal_colour colourless
_exptl_crystal_density_diffrn 1.378
_exptl_crystal_density_method 'not measured'
_exptl_crystal_description prism
_exptl_crystal_F_000 698.64
_exptl_crystal_size_max 0.50
_exptl_crystal_size_mid 0.35
_exptl_crystal_size_min 0.32
_refine_diff_density_max 0.22
_refine_diff_density_min -0.21
_refine_ls_extinction_coef 0.0051(13)
_refine_ls_extinction_method 'SHELXL97 (Sheldrick, 1997)'
_refine_ls_goodness_of_fit_ref 1.031
_refine_ls_hydrogen_treatment 'H atoms constrained'
_refine_ls_matrix_type full
_refine_ls_number_parameters 448
_refine_ls_number_reflns 3781
_refine_ls_number_restraints 1
_refine_ls_restrained_S_all 1.031
_refine_ls_R_factor_all 0.044
_refine_ls_R_factor_gt 0.035
_refine_ls_shift/su_max 0.001
_refine_ls_shift/su_mean 0.000
_refine_ls_structure_factor_coef Fsqd
_refine_ls_weighting_details 'w = 1/[\s^2^(Fo^2^)+(0.0458P)^2^+0.3026P] where P = (Fo^2^+2Fc^2^)/3'
_refine_ls_weighting_scheme calc
_refine_ls_wR_factor_ref 0.090
_reflns_number_gt 3413
_reflns_number_total 3781
_reflns_threshold_expression I>2\s(I)
_cod_data_source_file fg1465.cif
_cod_data_source_block III
_cod_depositor_comments
;
 Marking attached hydrogen atoms.

 Antanas Vaitkus,
 2017-03-24

The following automatic conversions were performed:

'_chemical_melting_point' value '402-404' was changed to '403.0(10)'
- the average value was taken and precision was estimated.

Automatic conversion script
Id: cif_fix_values 1646 2011-03-28 12:23:43Z adriana 

The following automatic conversions were performed:

'_chemical_melting_point' value '402-404' was changed to '403.0(10)'
- the average value was taken and precision was estimated.

Automatic conversion script
Id: cif_fix_values 1715 2011-07-08 13:25:40Z adriana 
;
_cod_original_cell_volume 1593.3(3)
_cod_original_sg_symbol_Hall 'P 2y1'
_cod_original_sg_symbol_H-M 'P 21'
_cod_database_code 2007808

loop_
_symmetry_equiv_pos_as_xyz
'x, y, z'
'-x, y+1/2, -z'

loop_
_atom_site_label
_atom_site_fract_x
_atom_site_fract_y
_atom_site_fract_z
_atom_site_U_iso_or_equiv
_atom_site_adp_type
_atom_site_calc_flag
_atom_site_refinement_flags
_atom_site_occupancy
_atom_site_disorder_assembly
_atom_site_disorder_group
_atom_site_type_symbol
_atom_site_attached_hydrogens
O3 0.4887(2) 0.53734(11) 1.04904(16) 0.0350(4) Uani d . 1 . . O 0
O7 0.7855(2) 0.63548(10) 0.56306(15) 0.0286(4) Uani d . 1 . . O 0
O8 0.6616(3) 0.63237(11) 0.37800(17) 0.0412(5) Uani d . 1 . . O 0
O10 0.4604(2) 0.35212(10) 0.33244(17) 0.0365(4) Uani d . 1 . . O 0
O12 0.4703(3) 0.30371(10) 0.52825(18) 0.0384(4) Uani d . 1 . . O 0
N5 0.9242(2) 0.57153(12) 0.86842(18) 0.0270(4) Uani d . 1 . . N 0
C1 0.5642(3) 0.59002(13) 0.7440(2) 0.0242(4) Uani d . 1 . . C 0
H1 0.5035 0.6159 0.6796 0.029 Uiso calc R 1 . . H 0
C2 0.5166(3) 0.59843(13) 0.8551(2) 0.0269(5) Uani d . 1 . . C 0
H2 0.4234 0.6292 0.8650 0.032 Uiso calc R 1 . . H 0
C3 0.6026(3) 0.56171(14) 0.9660(2) 0.0251(5) Uani d . 1 . . C 0
H3 0.6808 0.5989 1.0076 0.030 Uiso calc R 1 . . H 0
C4 0.6975(3) 0.49221(13) 0.9313(2) 0.0256(5) Uani d . 1 . . C 0
H41 0.6194 0.4513 0.9054 0.031 Uiso calc R 1 . . H 0
H42 0.7678 0.4741 1.0028 0.031 Uiso calc R 1 . . H 0
C4a 0.8046(3) 0.51009(13) 0.8285(2) 0.0233(4) Uani d . 1 . . C 0
H4a 0.8659 0.4636 0.8074 0.028 Uiso calc R 1 . . H 0
C6 0.9211(3) 0.63083(16) 0.7731(2) 0.0315(5) Uani d . 1 . . C 0
H61 1.0331 0.6488 0.7608 0.038 Uiso calc R 1 . . H 0
H62 0.8525 0.6745 0.7931 0.038 Uiso calc R 1 . . H 0
C6a 0.8454(3) 0.58864(14) 0.6633(2) 0.0264(5) Uani d . 1 . . C 0
H6a 0.9293 0.5530 0.6352 0.032 Uiso calc R 1 . . H 0
C8 0.6963(3) 0.59871(14) 0.4707(2) 0.0299(5) Uani d . 1 . . C 0
C8a 0.6450(3) 0.51857(13) 0.4931(2) 0.0252(5) Uani d . 1 . . C 0
C9 0.5824(3) 0.47606(14) 0.3914(2) 0.0292(5) Uani d . 1 . . C 0
H9 0.5791 0.4959 0.3115 0.035 Uiso calc R 1 . . H 0
C9a 0.5267(3) 0.40482(14) 0.4138(2) 0.0283(5) Uani d . 1 . . C 0
C11 0.4204(3) 0.28789(15) 0.4026(2) 0.0354(6) Uani d . 1 . . C 0
H111 0.4783 0.2425 0.3759 0.042 Uiso calc R 1 . . H 0
H112 0.3008 0.2781 0.3918 0.042 Uiso calc R 1 . . H 0
C12a 0.5317(3) 0.37568(14) 0.5304(2) 0.0283(5) Uani d . 1 . . C 0
C13 0.5912(3) 0.41599(13) 0.6310(2) 0.0261(5) Uani d . 1 . . C 0
H13 0.5928 0.3952 0.7102 0.031 Uiso calc R 1 . . H 0
C13a 0.6491(3) 0.48904(13) 0.6113(2) 0.0228(4) Uani d . 1 . . C 0
C13b 0.7083(3) 0.54209(12) 0.7129(2) 0.0218(4) Uani d . 1 . . C 0
C14 0.4299(3) 0.5985(2) 1.1169(2) 0.0425(7) Uani d . 1 . . C 0
H141 0.3557 0.5790 1.1744 0.064 Uiso calc R 1 . . H 0
H142 0.3707 0.6345 1.0616 0.064 Uiso calc R 1 . . H 0
H143 0.5230 0.6242 1.1614 0.064 Uiso calc R 1 . . H 0
C15 1.0886(3) 0.54153(19) 0.9005(3) 0.0424(7) Uani d . 1 . . C 0
H151 1.1346 0.5229 0.8273 0.064 Uiso calc R 1 . . H 0
H152 1.0825 0.4999 0.9584 0.064 Uiso calc R 1 . . H 0
H153 1.1591 0.5817 0.9373 0.064 Uiso calc R 1 . . H 0
O23 0.8294(2) 0.25806(11) 1.08756(15) 0.0330(4) Uani d . 1 . . O 0
O27 0.9004(2) 0.25748(11) 0.52026(14) 0.0309(4) Uani d . 1 . . O 0
O28 0.7519(2) 0.17859(13) 0.40162(16) 0.0407(5) Uani d . 1 . . O 0
O30 0.8886(3) -0.08390(11) 0.60370(18) 0.0417(5) Uani d . 1 . . O 0
O32 1.0154(3) -0.05853(11) 0.79456(18) 0.0427(5) Uani d . 1 . . O 0
N25 1.1184(2) 0.33179(12) 0.79657(18) 0.0268(4) Uani d . 1 . . N 0
C21 0.7929(3) 0.24983(14) 0.7641(2) 0.0253(5) Uani d . 1 . . C 0
H21 0.7049 0.2465 0.7023 0.030 Uiso calc R 1 . . H 0
C22 0.7616(3) 0.27745(14) 0.8713(2) 0.0261(5) Uani d . 1 . . C 0
H22 0.6516 0.2916 0.8814 0.031 Uiso calc R 1 . . H 0
C23 0.8866(3) 0.28807(14) 0.9776(2) 0.0264(5) Uani d . 1 . . C 0
H23 0.9105 0.3433 0.9887 0.032 Uiso calc R 1 . . H 0
C24 1.0455(3) 0.24611(14) 0.96103(19) 0.0256(5) Uani d . 1 . . C 0
H241 1.0325 0.1922 0.9827 0.031 Uiso calc R 1 . . H 0
H242 1.1347 0.2676 1.0169 0.031 Uiso calc R 1 . . H 0
C24a 1.0939(3) 0.25119(14) 0.8316(2) 0.0238(4) Uani d . 1 . . C 0
H24a 1.1977 0.2222 0.8247 0.029 Uiso calc R 1 . . H 0
C26 1.0601(3) 0.34242(15) 0.6665(2) 0.0309(5) Uani d . 1 . . C 0
H261 1.1467 0.3652 0.6210 0.037 Uiso calc R 1 . . H 0
H262 0.9610 0.3749 0.6574 0.037 Uiso calc R 1 . . H 0
C26a 1.0211(3) 0.26232(14) 0.6238(2) 0.0269(5) Uani d . 1 . . C 0
H26a 1.1247 0.2374 0.6030 0.032 Uiso calc R 1 . . H 0
C28 0.8381(3) 0.18755(16) 0.4956(2) 0.0301(5) Uani d . 1 . . C 0
C28a 0.8808(3) 0.12502(15) 0.5834(2) 0.0272(5) Uani d . 1 . . C 0
C29 0.8505(3) 0.05008(16) 0.5426(2) 0.0309(5) Uani d . 1 . . C 0
H29 0.7982 0.0396 0.4644 0.037 Uiso calc R 1 . . H 0
C29a 0.9003(3) -0.00641(15) 0.6212(2) 0.0313(5) Uani d . 1 . . C 0
C31 0.9675(6) -0.1171(2) 0.7095(4) 0.0691(12) Uani d . 1 . . C 0
H311 1.0654 -0.1457 0.6890 0.083 Uiso calc R 1 . . H 0
H312 0.8918 -0.1527 0.7454 0.083 Uiso calc R 1 . . H 0
C32a 0.9741(3) 0.00827(15) 0.7367(2) 0.0302(5) Uani d . 1 . . C 0
C33 0.9986(3) 0.08056(14) 0.7813(2) 0.0266(5) Uani d . 1 . . C 0
H33 1.0455 0.0896 0.8615 0.032 Uiso calc R 1 . . H 0
C33a 0.9506(3) 0.14013(14) 0.7020(2) 0.0238(5) Uani d . 1 . . C 0
C33b 0.9615(3) 0.22326(13) 0.7354(2) 0.0231(4) Uani d . 1 . . C 0
C34 0.6942(3) 0.29753(17) 1.1304(2) 0.0376(6) Uani d . 1 . . C 0
H341 0.7157 0.3521 1.1296 0.056 Uiso calc R 1 . . H 0
H342 0.6794 0.2813 1.2134 0.056 Uiso calc R 1 . . H 0
H343 0.5944 0.2864 1.0778 0.056 Uiso calc R 1 . . H 0
C35 1.2870(3) 0.35601(18) 0.8270(3) 0.0445(7) Uani d . 1 . . C 0
H351 1.2989 0.4090 0.8033 0.067 Uiso calc R 1 . . H 0
H352 1.3611 0.3244 0.7837 0.067 Uiso calc R 1 . . H 0
H353 1.3146 0.3509 0.9146 0.067 Uiso calc R 1 . . H 0
O1 0.677(2) 0.9023(14) 0.8929(15) 0.069(9) Uani d P 0.132(9) . . O 2

loop_
_atom_site_aniso_label
_atom_site_aniso_U_11
_atom_site_aniso_U_22
_atom_site_aniso_U_33
_atom_site_aniso_U_12
_atom_site_aniso_U_13
_atom_site_aniso_U_23
O3 0.0306(9) 0.0433(11) 0.0325(9) 0.0028(8) 0.0117(7) 0.0041(8)
O7 0.0355(9) 0.0242(8) 0.0261(8) -0.0090(7) 0.0028(7) 0.0008(7)
O8 0.0549(12) 0.0312(10) 0.0353(10) -0.0121(9) -0.0083(9) 0.0096(8)
O10 0.0465(11) 0.0279(9) 0.0350(9) -0.0078(8) 0.0032(8) -0.0097(8)
O12 0.0525(12) 0.0222(9) 0.0402(10) -0.0113(8) 0.0021(9) -0.0037(8)
N5 0.0204(9) 0.0316(11) 0.0289(10) -0.0030(8) 0.0012(7) -0.0039(8)
C1 0.0225(10) 0.0187(10) 0.0313(11) 0.0011(8) 0.0012(9) 0.0034(9)
C2 0.0228(10) 0.0218(11) 0.0369(12) 0.0032(9) 0.0066(9) 0.0010(10)
C3 0.0221(10) 0.0259(11) 0.0278(11) -0.0004(9) 0.0056(8) -0.0011(9)
C4 0.0270(11) 0.0240(11) 0.0259(10) 0.0013(9) 0.0023(9) 0.0018(9)
C4a 0.0208(10) 0.0220(10) 0.0270(10) 0.0029(9) 0.0015(8) -0.0037(9)
C6 0.0300(12) 0.0342(13) 0.0301(12) -0.0118(10) 0.0015(10) -0.0052(10)
C6a 0.0259(11) 0.0234(11) 0.0301(12) -0.0066(9) 0.0038(9) -0.0016(9)
C8 0.0350(12) 0.0246(12) 0.0307(12) -0.0072(10) 0.0058(10) 0.0002(10)
C8a 0.0268(11) 0.0212(10) 0.0275(11) -0.0028(9) 0.0025(9) 0.0002(9)
C9 0.0340(12) 0.0266(12) 0.0270(11) -0.0038(10) 0.0021(9) -0.0009(10)
C9a 0.0289(12) 0.0257(12) 0.0300(12) -0.0005(10) 0.0018(9) -0.0082(10)
C11 0.0374(13) 0.0253(12) 0.0430(14) -0.0042(11) 0.0008(11) -0.0045(11)
C12a 0.0291(12) 0.0189(11) 0.0375(13) -0.0021(9) 0.0055(10) 0.0007(10)
C13 0.0271(11) 0.0215(11) 0.0299(11) -0.0016(9) 0.0044(9) 0.0015(9)
C13a 0.0211(10) 0.0197(10) 0.0277(11) 0.0009(8) 0.0023(8) -0.0009(9)
C13b 0.0207(10) 0.0190(10) 0.0261(10) -0.0003(8) 0.0044(8) -0.0014(9)
C14 0.0340(13) 0.063(2) 0.0306(13) 0.0054(13) 0.0050(11) -0.0111(14)
C15 0.0222(11) 0.0576(19) 0.0466(15) 0.0011(12) -0.0021(11) -0.0078(14)
O23 0.0403(10) 0.0346(10) 0.0256(8) 0.0082(8) 0.0116(7) 0.0060(8)
O27 0.0359(9) 0.0339(9) 0.0227(8) 0.0041(8) 0.0011(7) 0.0052(7)
O28 0.0414(10) 0.0512(12) 0.0275(9) -0.0001(9) -0.0078(8) 0.0045(9)
O30 0.0526(12) 0.0300(10) 0.0408(10) -0.0049(9) -0.0054(9) -0.0066(9)
O32 0.0607(13) 0.0239(9) 0.0408(11) -0.0008(9) -0.0113(9) 0.0005(8)
N25 0.0243(9) 0.0265(10) 0.0299(10) -0.0016(8) 0.0036(8) 0.0018(8)
C21 0.0220(10) 0.0285(12) 0.0252(10) 0.0038(9) 0.0008(8) 0.0050(9)
C22 0.0235(10) 0.0260(12) 0.0292(11) 0.0052(9) 0.0049(9) 0.0055(9)
C23 0.0305(11) 0.0253(11) 0.0240(10) 0.0032(10) 0.0058(9) 0.0015(9)
C24 0.0292(11) 0.0246(11) 0.0224(10) 0.0021(9) -0.0014(8) 0.0001(9)
C24a 0.0209(10) 0.0248(11) 0.0256(10) 0.0036(9) 0.0021(8) -0.0004(9)
C26 0.0385(13) 0.0270(12) 0.0280(11) 0.0034(10) 0.0078(10) 0.0046(10)
C26a 0.0280(11) 0.0298(12) 0.0235(10) 0.0036(10) 0.0062(9) 0.0044(9)
C28 0.0266(11) 0.0392(14) 0.0245(11) 0.0025(10) 0.0032(9) 0.0021(10)
C28a 0.0258(11) 0.0331(13) 0.0228(10) -0.0005(10) 0.0025(9) 0.0009(9)
C29 0.0286(12) 0.0401(14) 0.0238(11) -0.0040(10) 0.0004(9) -0.0051(10)
C29a 0.0303(12) 0.0286(13) 0.0353(13) -0.0046(10) 0.0044(10) -0.0062(11)
C31 0.103(3) 0.0298(16) 0.066(2) 0.0011(18) -0.039(2) -0.0045(16)
C32a 0.0311(12) 0.0280(12) 0.0314(12) -0.0006(10) 0.0014(9) 0.0037(10)
C33 0.0275(11) 0.0275(12) 0.0246(11) 0.0022(9) 0.0011(9) -0.0022(9)
C33a 0.0208(10) 0.0272(12) 0.0239(10) 0.0007(9) 0.0037(8) -0.0003(9)
C33b 0.0228(10) 0.0256(11) 0.0213(10) 0.0033(9) 0.0043(8) 0.0027(9)
C34 0.0413(14) 0.0408(15) 0.0329(13) 0.0020(12) 0.0154(11) 0.0004(11)
C35 0.0277(13) 0.0443(17) 0.0609(19) -0.0098(12) 0.0006(12) 0.0095(14)
O1 0.062(13) 0.107(19) 0.033(9) 0.014(12) -0.026(8) 0.008(10)

loop_
_atom_type_symbol
_atom_type_description
_atom_type_scat_dispersion_real
_atom_type_scat_dispersion_imag
_atom_type_scat_source
C C 0.0033 0.0016
; International Tables for Crystallography (1992,
Vol.C, Tables 4.2.6.8 and 6.1.1.4)
;
H H 0.0000 0.0000
; International Tables for Crystallography (1992,
Vol.C, Tables 4.2.6.8 and 6.1.1.4)
;
N N 0.0061 0.0033
; International Tables for Crystallography (1992,
Vol.C, Tables 4.2.6.8 and 6.1.1.4)
;
O O 0.0106 0.0060
; International Tables for Crystallography (1992,
Vol.C, Tables 4.2.6.8 and 6.1.1.4)
;

loop_
_geom_angle_atom_site_label_1
_geom_angle_atom_site_label_2
_geom_angle_atom_site_label_3
_geom_angle
_geom_angle_publ_flag
C14 O3 C3 112.3(2) ?
C8 O7 C6a 115.33(18) ?
C9a O10 C11 106.11(19) ?
C12a O12 C11 105.6(2) ?
C6 N5 C4a 109.30(18) yes
C15 N5 C4a 111.8(2) yes
C15 N5 C6 112.8(2) yes
C2 C1 C13b 124.7(2) ?
C2 C1 H1 117.7 ?
C13b C1 H1 117.7 ?
C1 C2 C3 123.5(2) ?
C1 C2 H2 118.3 ?
C3 C2 H2 118.3 ?
O3 C3 C2 111.67(19) ?
O3 C3 C4 107.15(19) ?
C2 C3 C4 110.72(19) ?
O3 C3 H3 109.1 ?
C2 C3 H3 109.1 ?
C4 C3 H3 109.1 ?
C3 C4 C4a 111.08(19) ?
C3 C4 H41 109.4 ?
C4a C4 H41 109.4 ?
C3 C4 H42 109.4 ?
C4a C4 H42 109.4 ?
H41 C4 H42 108.0 ?
N5 C4a C4 109.33(18) ?
N5 C4a C13b 104.47(18) ?
C4 C4a C13b 114.07(17) ?
N5 C4a H4a 109.6 ?
C4 C4a H4a 109.6 ?
C13b C4a H4a 109.6 ?
N5 C6 C6a 101.78(19) ?
N5 C6 H61 111.4 ?
C6a C6 H61 111.4 ?
N5 C6 H62 111.4 ?
C6a C6 H62 111.4 ?
H61 C6 H62 109.3 ?
O7 C6a C6 115.2(2) ?
O7 C6a C13b 112.10(18) ?
C6 C6a C13b 103.69(19) ?
O7 C6a H6a 108.5 ?
C6 C6a H6a 108.5 ?
C13b C6a H6a 108.5 ?
O8 C8 O7 118.4(2) ?
O8 C8 C8a 124.0(2) ?
O7 C8 C8a 117.6(2) ?
C13a C8a C9 121.5(2) ?
C13a C8a C8 121.2(2) ?
C9 C8a C8 117.2(2) ?
C9a C9 C8a 116.6(2) ?
C9a C9 H9 121.7 ?
C8a C9 H9 121.7 ?
C9 C9a O10 128.5(2) ?
C9 C9a C12a 121.8(2) ?
O10 C9a C12a 109.7(2) ?
O10 C11 O12 108.2(2) ?
O10 C11 H111 110.1 ?
O12 C11 H111 110.1 ?
O10 C11 H112 110.1 ?
O12 C11 H112 110.1 ?
H111 C11 H112 108.4 ?
O12 C12a C13 126.8(2) ?
O12 C12a C9a 110.4(2) ?
C13 C12a C9a 122.8(2) ?
C12a C13 C13a 116.9(2) ?
C12a C13 H13 121.6 ?
C13a C13 H13 121.6 ?
C13 C13a C8a 120.5(2) ?
C13 C13a C13b 123.1(2) ?
C8a C13a C13b 116.3(2) ?
C1 C13b C4a 111.42(18) yes
C1 C13b C6a 112.96(19) yes
C1 C13b C13a 108.15(18) yes
C4a C13b C6a 99.07(17) yes
C4a C13b C13a 119.69(19) yes
C6a C13b C13a 105.19(17) yes
O3 C14 H141 109.5 ?
O3 C14 H142 109.5 ?
H141 C14 H142 109.5 ?
O3 C14 H143 109.5 ?
H141 C14 H143 109.5 ?
H142 C14 H143 109.5 ?
N5 C15 H151 109.5 ?
N5 C15 H152 109.5 ?
H151 C15 H152 109.5 ?
N5 C15 H153 109.5 ?
H151 C15 H153 109.5 ?
H152 C15 H153 109.5 ?
C34 O23 C23 114.85(19) ?
C28 O27 C26a 115.56(19) ?
C29a O30 C31 105.9(2) ?
C32a O32 C31 105.8(2) ?
C26 N25 C24a 109.41(19) yes
C35 N25 C24a 111.5(2) yes
C35 N25 C26 113.8(2) yes
C22 C21 C33b 123.4(2) ?
C22 C21 H21 118.3 ?
C33b C21 H21 118.3 ?
C21 C22 C23 125.2(2) ?
C21 C22 H22 117.4 ?
C23 C22 H22 117.4 ?
O23 C23 C22 111.55(19) ?
O23 C23 C24 105.47(18) ?
C22 C23 C24 111.93(19) ?
O23 C23 H23 109.3 ?
C22 C23 H23 109.3 ?
C24 C23 H23 109.3 ?
C23 C24 C24a 112.37(18) ?
C23 C24 H241 109.1 ?
C24a C24 H241 109.1 ?
C23 C24 H242 109.1 ?
C24a C24 H242 109.1 ?
H241 C24 H242 107.9 ?
N25 C24a C24 110.62(19) ?
N25 C24a C33b 103.27(18) ?
C24 C24a C33b 114.15(19) ?
N25 C24a H24a 109.5 ?
C24 C24a H24a 109.5 ?
C33b C24a H24a 109.5 ?
N25 C26 C26a 102.98(18) ?
N25 C26 H261 111.2 ?
C26a C26 H261 111.2 ?
N25 C26 H262 111.2 ?
C26a C26 H262 111.2 ?
H261 C26 H262 109.1 ?
O27 C26a C26 114.3(2) ?
O27 C26a C33b 111.69(19) ?
C26 C26a C33b 103.99(19) ?
O27 C26a H26a 108.9 ?
C26 C26a H26a 108.9 ?
C33b C26a H26a 108.9 ?
O28 C28 O27 118.1(2) ?
O28 C28 C28a 123.1(3) ?
O27 C28 C28a 118.7(2) ?
C33a C28a C29 121.3(2) ?
C33a C28a C28 121.3(2) ?
C29 C28a C28 117.4(2) ?
C29a C29 C28a 116.6(2) ?
C29a C29 H29 121.7 ?
C28a C29 H29 121.7 ?
C29 C29a O30 128.5(2) ?
C29 C29a C32a 122.1(2) ?
O30 C29a C32a 109.4(2) ?
O30 C31 O32 108.9(3) ?
O30 C31 H311 109.9 ?
O32 C31 H311 109.9 ?
O30 C31 H312 109.9 ?
O32 C31 H312 109.9 ?
H311 C31 H312 108.3 ?
O32 C32a C33 127.5(2) ?
O32 C32a C29a 109.8(2) ?
C33 C32a C29a 122.7(2) ?
C32a C33 C33a 116.6(2) ?
C32a C33 H33 121.7 ?
C33a C33 H33 121.7 ?
C33 C33a C28a 120.5(2) ?
C33 C33a C33b 124.5(2) ?
C28a C33a C33b 114.9(2) ?
C21 C33b C24a 110.75(19) yes
C21 C33b C26a 112.90(19) yes
C21 C33b C33a 108.43(19) yes
C24a C33b C26a 99.24(19) yes
C24a C33b C33a 120.3(2) yes
C26a C33b C33a 104.83(18) yes
O23 C34 H341 109.5 ?
O23 C34 H342 109.5 ?
H341 C34 H342 109.5 ?
O23 C34 H343 109.5 ?
H341 C34 H343 109.5 ?
H342 C34 H343 109.5 ?
N25 C35 H351 109.5 ?
N25 C35 H352 109.5 ?
H351 C35 H352 109.5 ?
N25 C35 H353 109.5 ?
H351 C35 H353 109.5 ?
H352 C35 H353 109.5 ?

loop_
_geom_bond_atom_site_label_1
_geom_bond_atom_site_label_2
_geom_bond_site_symmetry_2
_geom_bond_distance
_geom_bond_publ_flag
O3 C14 . 1.424(3) ?
O3 C3 . 1.432(3) yes
O7 C6a . 1.436(3) yes
O7 C8 . 1.366(3) yes
O8 C8 . 1.199(3) yes
O10 C9a . 1.374(3) ?
O10 C11 . 1.429(3) ?
O12 C12a . 1.366(3) ?
O12 C11 . 1.442(3) ?
N5 C4a . 1.501(3) yes
N5 C6 . 1.486(3) yes
N5 C15 . 1.459(3) yes
C1 C2 . 1.331(3) yes
C1 C13b . 1.514(3) ?
C1 H1 . 0.95 ?
C2 C3 . 1.507(3) ?
C2 H2 . 0.95 ?
C3 C4 . 1.520(3) ?
C3 H3 . 1.00 ?
C4 C4a . 1.529(3) ?
C4 H41 . 0.99 ?
C4 H42 . 0.99 ?
C4a C13b . 1.549(3) ?
C4a H4a . 1.00 ?
C6 C6a . 1.511(3) ?
C6 H61 . 0.99 ?
C6 H62 . 0.99 ?
C6a C13b . 1.531(3) ?
C6a H6a . 1.00 ?
C8 C8a . 1.503(3) ?
C8a C13a . 1.407(3) ?
C8a C9 . 1.412(3) ?
C9 C9a . 1.368(3) ?
C9 H9 . 0.95 ?
C9a C12a . 1.387(3) ?
C11 H111 . 0.99 ?
C11 H112 . 0.99 ?
C12a C13 . 1.375(3) ?
C13 C13a . 1.399(3) ?
C13 H13 . 0.95 ?
C13a C13b . 1.512(3) ?
C14 H141 . 0.98 ?
C14 H142 . 0.98 ?
C14 H143 . 0.98 ?
C15 H151 . 0.98 ?
C15 H152 . 0.98 ?
C15 H153 . 0.98 ?
O23 C34 . 1.423(3) ?
O23 C23 . 1.443(3) yes
O27 C26a . 1.448(3) yes
O27 C28 . 1.355(3) yes
O28 C28 . 1.214(3) yes
O30 C29a . 1.385(3) ?
O30 C31 . 1.414(4) ?
O32 C32a . 1.371(3) ?
O32 C31 . 1.430(4) ?
N25 C24a . 1.494(3) yes
N25 C26 . 1.489(3) yes
N25 C35 . 1.454(3) yes
C21 C22 . 1.328(3) yes
C21 C33b . 1.517(3) ?
C21 H21 . 0.95 ?
C22 C23 . 1.501(3) ?
C22 H22 . 0.95 ?
C23 C24 . 1.521(3) ?
C23 H23 . 1.00 ?
C24 C24a . 1.523(3) ?
C24 H241 . 0.99 ?
C24 H242 . 0.99 ?
C24a C33b . 1.532(3) ?
C24a H24a . 1.00 ?
C26 C26a . 1.517(4) ?
C26 H261 . 0.99 ?
C26 H262 . 0.99 ?
C26a C33b . 1.532(3) ?
C26a H26a . 1.00 ?
C28 C28a . 1.493(3) ?
C28a C33a . 1.411(3) ?
C28a C29 . 1.413(4) ?
C29 C29a . 1.362(4) ?
C29 H29 . 0.95 ?
C29a C32a . 1.390(3) ?
C31 H311 . 0.99 ?
C31 H312 . 0.99 ?
C32a C33 . 1.377(4) ?
C33 C33a . 1.404(3) ?
C33 H33 . 0.95 ?
C33a C33b . 1.515(3) ?
C34 H341 . 0.98 ?
C34 H342 . 0.98 ?
C34 H343 . 0.98 ?
C35 H351 . 0.98 ?
C35 H352 . 0.98 ?
C35 H353 . 0.98 ?

loop_
_geom_torsion_atom_site_label_1
_geom_torsion_atom_site_label_2
_geom_torsion_atom_site_label_3
_geom_torsion_atom_site_label_4
_geom_torsion
_geom_torsion_publ_flag
C13b C1 C2 C3 0.9(4) ?
C14 O3 C3 C2 -77.1(2) ?
C14 O3 C3 C4 161.5(2) ?
C1 C2 C3 O3 -142.7(2) ?
C1 C2 C3 C4 -23.3(3) yes
C2 C1 C13b C4a -5.6(3) yes
O3 C3 C4 C4a 171.56(18) ?
C2 C3 C4 C4a 49.6(2) ?
C15 N5 C4a C4 102.9(2) ?
C6 N5 C4a C4 -131.5(2) ?
C15 N5 C4a C13b -134.6(2) ?
C6 N5 C4a C13b -9.0(2) yes
C3 C4 C4a N5 59.7(2) ?
C3 C4 C4a C13b -56.8(3) ?
C15 N5 C6 C6a 105.4(2) ?
C4a N5 C6 C6a -19.5(2) yes
C8 O7 C6a C6 -171.0(2) ?
C8 O7 C6a C13b -52.8(3) ?
N5 C6 C6a O7 164.14(18) ?
N5 C6 C6a C13b 41.3(2) ?
C6a O7 C8 O8 -170.2(2) ?
C6a O7 C8 C8a 10.9(3) ?
O8 C8 C8a C13a -162.3(3) ?
O7 C8 C8a C13a 16.5(3) yes
O8 C8 C8a C9 13.5(4) ?
O7 C8 C8a C9 -167.7(2) ?
C8a C13a C13b C6a -37.0(3) yes
C13a C8a C9 C9a -0.2(3) ?
C8 C8a C9 C9a -176.1(2) ?
C8a C9 C9a O10 180.0(2) ?
C8a C9 C9a C12a -0.1(4) ?
C11 O10 C9a C9 -179.2(3) ?
C11 O10 C9a C12a 0.9(3) yes
C9a O10 C11 O12 -1.8(3) ?
C12a O12 C11 O10 2.0(3) ?
C11 O12 C12a C13 178.5(3) ?
C11 O12 C12a C9a -1.5(3) yes
C9 C9a C12a O12 -179.6(2) ?
O10 C9a C12a O12 0.4(3) ?
C9 C9a C12a C13 0.5(4) ?
O10 C9a C12a C13 -179.6(2) ?
O12 C12a C13 C13a 179.6(2) ?
C9a C12a C13 C13a -0.5(4) ?
C12a C13 C13a C8a 0.1(3) ?
C12a C13 C13a C13b 176.0(2) ?
C9 C8a C13a C13 0.2(3) ?
C8 C8a C13a C13 175.9(2) ?
C9 C8a C13a C13b -176.0(2) ?
C8 C8a C13a C13b -0.3(3) ?
C13 C13a C13b C1 -92.1(2) ?
C8a C13a C13b C1 84.0(2) ?
C13 C13a C13b C6a 146.9(2) ?
C13 C13a C13b C4a 36.9(3) ?
C8a C13a C13b C4a -147.0(2) ?
C2 C1 C13b C13a 127.9(2) ?
C2 C1 C13b C6a -116.1(3) ?
O7 C6a C13b C13a 64.7(2) ?
C6 C6a C13b C13a -170.46(19) ?
O7 C6a C13b C1 -53.1(3) ?
C6 C6a C13b C1 71.8(2) ?
O7 C6a C13b C4a -171.05(18) ?
C6 C6a C13b C4a -46.2(2) ?
N5 C4a C13b C13a 146.49(18) ?
C4 C4a C13b C13a -94.2(2) ?
N5 C4a C13b C1 -86.0(2) ?
C4 C4a C13b C1 33.3(3) ?
N5 C4a C13b C6a 33.1(2) ?
C4 C4a C13b C6a 152.46(19) ?
C33b C21 C22 C23 1.4(4) ?
C34 O23 C23 C22 -67.3(3) ?
C34 O23 C23 C24 171.0(2) ?
C21 C22 C23 O23 -132.0(2) ?
C21 C22 C23 C24 -14.1(3) yes
C22 C21 C33b C24a -14.7(3) yes
O23 C23 C24 C24a 161.38(19) ?
C22 C23 C24 C24a 39.9(3) ?
C35 N25 C24a C24 89.3(2) ?
C26 N25 C24a C24 -143.92(19) ?
C35 N25 C24a C33b -148.2(2) ?
C26 N25 C24a C33b -21.4(2) yes
C23 C24 C24a N25 60.1(3) ?
C23 C24 C24a C33b -55.9(3) ?
C35 N25 C26 C26a 118.5(2) ?
C24a N25 C26 C26a -7.0(2) yes
C28 O27 C26a C26 -166.9(2) ?
C28 O27 C26a C33b -49.2(3) ?
N25 C26 C26a O27 154.91(18) ?
N25 C26 C26a C33b 32.9(2) ?
C26a O27 C28 O28 -171.2(2) ?
C26a O27 C28 C28a 7.7(3) ?
O28 C28 C28a C33a -166.3(2) ?
O27 C28 C28a C33a 14.9(3) yes
C28a C33a C33b C26a -42.9(3) yes
O28 C28 C28a C29 14.5(4) ?
O27 C28 C28a C29 -164.2(2) ?
C33a C28a C29 C29a -3.4(4) ?
C28 C28a C29 C29a 175.7(2) ?
C28a C29 C29a O30 -178.7(2) ?
C28a C29 C29a C32a 1.3(4) ?
C31 O30 C29a C29 176.3(3) ?
C31 O30 C29a C32a -3.7(4) yes
C29a O30 C31 O32 4.5(4) ?
C32a O32 C31 O30 -3.5(4) ?
C31 O32 C32a C33 -178.9(3) ?
C31 O32 C32a C29a 1.2(3) yes
C29 C29a C32a O32 -178.4(2) ?
O30 C29a C32a O32 1.6(3) ?
C29 C29a C32a C33 1.7(4) ?
O30 C29a C32a C33 -178.3(2) ?
O32 C32a C33 C33a 177.7(3) ?
C29a C32a C33 C33a -2.4(4) ?
C32a C33 C33a C28a 0.2(3) ?
C32a C33 C33a C33b 177.6(2) ?
C29 C28a C33a C33 2.8(4) ?
C28 C28a C33a C33 -176.4(2) ?
C29 C28a C33a C33b -174.9(2) ?
C28 C28a C33a C33b 6.0(3) ?
C33 C33a C33b C21 -99.6(3) ?
C28a C33a C33b C21 77.9(2) ?
C33 C33a C33b C24a 29.2(3) ?
C28a C33a C33b C24a -153.2(2) ?
C33 C33a C33b C26a 139.5(2) ?
C22 C21 C33b C33a 119.3(3) ?
C22 C21 C33b C26a -125.0(2) ?
N25 C24a C33b C33a 153.39(19) ?
C24 C24a C33b C33a -86.5(3) ?
N25 C24a C33b C21 -78.8(2) ?
C24 C24a C33b C21 41.3(3) ?
N25 C24a C33b C26a 40.1(2) ?
C24 C24a C33b C26a 160.24(19) ?
O27 C26a C33b C33a 65.9(2) ?
C26 C26a C33b C33a -170.30(19) ?
O27 C26a C33b C21 -51.9(3) ?
C26 C26a C33b C21 71.9(2) ?
O27 C26a C33b C24a -169.18(19) ?
C26 C26a C33b C24a -45.4(2) ?
